data_2013058
loop_
_publ_author_name
'Patel, Urmila H.'
'Dave, Chaitanya G.'
'Jotani, Mukesh M.'
'Shah, Hetal C.'

_publ_section_title
;
 C---H&#x00B7;&#x00B7;&#x00B7;N and C---H&#x00B7;&#x00B7;&#x00B7;\p
 interactions in 2-ethoxy-4,6-diphenylpyridine-3-carbonitrile
;
_journal_issue 12
_journal_name_full 'Acta Crystallographica Section C'
_journal_page_first o697
_journal_page_last o699
_journal_paper_doi 10.1107/S0108270102018383
_journal_volume 58
_journal_year 2002
_chemical_formula_moiety 'C20 H16 N2 O1'
_chemical_formula_sum 'C20 H16 N2 O'
_chemical_formula_weight 300.31
_chemical_name_systematic
;
3-cyano-2-ethoxy-4,6-diphenylpyridine
;
_space_group_IT_number 14
_symmetry_cell_setting monoclinic
_symmetry_space_group_name_Hall '-P 2ybc'
_symmetry_space_group_name_H-M 'P 1 21/c 1'
_cell_angle_alpha 90
_cell_angle_beta 104.493(3)
_cell_angle_gamma 90
_cell_formula_units_Z 8
_cell_length_a 8.5542(10)
_cell_length_b 32.027(3)
_cell_length_c 12.3910(7)
_cell_measurement_reflns_used 25
_cell_measurement_temperature 293(2)
_cell_measurement_theta_max 35
_cell_measurement_theta_min 25
_cell_volume 3286.7(5)
_computing_cell_refinement 'Please provide missing details'
_computing_data_collection 'CAD-4 Software (Enraf-Nonius, 1989)'
_computing_data_reduction 'MolEN (Fair, 1990)'
_computing_molecular_graphics 'ORTEP (Johnson, 1965) and PLATON (Spek, 1997)'
_computing_publication_material SHELXL97
_computing_structure_refinement 'SHELXL97 (Sheldrick, 1997)'
_computing_structure_solution 'SHELXS97 (Sheldrick, 1990)'
_diffrn_ambient_temperature 293(2)
_diffrn_measured_fraction_theta_full 0.98
_diffrn_measured_fraction_theta_max 0.98
_diffrn_measurement_device 'Enraf-Nonius CAD-4'
_diffrn_measurement_method \w/2\q
_diffrn_radiation_monochromator graphite
_diffrn_radiation_source 'fine-focus sealed tube'
_diffrn_radiation_type CuK\a
_diffrn_radiation_wavelength 1.54180
_diffrn_reflns_av_R_equivalents 0.061
_diffrn_reflns_av_sigmaI/netI 0.041
_diffrn_reflns_limit_h_max 10
_diffrn_reflns_limit_h_min -10
_diffrn_reflns_limit_k_max 30
_diffrn_reflns_limit_k_min 0
_diffrn_reflns_limit_l_max 14
_diffrn_reflns_limit_l_min 0
_diffrn_reflns_number 6001
_diffrn_reflns_theta_full 67.94
_diffrn_reflns_theta_max 67.94
_diffrn_reflns_theta_min 2.76
_diffrn_standards_decay_% 1
_diffrn_standards_interval_time 60
_diffrn_standards_number 2
_exptl_absorpt_coefficient_mu 0.598
_exptl_absorpt_correction_T_max 0.940
_exptl_absorpt_correction_T_min 0.930
_exptl_absorpt_correction_type empirical
_exptl_absorpt_process_details '\y scan'
_exptl_crystal_colour colourless
_exptl_crystal_density_diffrn 1.214
_exptl_crystal_density_meas 1.204
_exptl_crystal_density_method 'flotation in aqueous potassium iodide'
_exptl_crystal_description plate-like
_exptl_crystal_F_000 1264
_exptl_crystal_size_max 0.2
_exptl_crystal_size_mid 0.1
_exptl_crystal_size_min 0.1
_refine_diff_density_max 0.13
_refine_diff_density_min -0.21
_refine_ls_extinction_method none
_refine_ls_goodness_of_fit_ref 1.019
_refine_ls_hydrogen_treatment constr
_refine_ls_matrix_type full
_refine_ls_number_parameters 426
_refine_ls_number_reflns 5612
_refine_ls_number_restraints 1
_refine_ls_restrained_S_all 1.019
_refine_ls_R_factor_all 0.099
_refine_ls_R_factor_gt 0.051
_refine_ls_shift/su_max 0.050
_refine_ls_shift/su_mean 0.003
_refine_ls_structure_factor_coef Fsqd
_refine_ls_weighting_details 'calc w = 1/[\s^2^(Fo^2^)+(0.0770P)^2^+0.3042P]'
_refine_ls_weighting_scheme calc
_refine_ls_wR_factor_gt 0.129
_refine_ls_wR_factor_ref 0.160
_reflns_number_gt 3150
_reflns_number_observed 5612
_reflns_number_total 6001
_reflns_observed_criterion >4\s(Fo)
_reflns_threshold_expression I>2\s(I)
_cod_data_source_file de1195.cif
_cod_data_source_block I
_cod_depositor_comments
;
The following automatic conversions were performed:
'_geom_bond_publ_flag' value 'Y' changed to 'y' according to
'/home/saulius/struct/CIF-dictionaries/cif_core.dic' dictionary named
'cif_core.dic' version 2.4.1 from 2010-06-29 (13 times).

Automatic conversion script
Id: cif_fix_enum 1527 2010-12-29 10:47:43Z saulius 

The following automatic conversions were performed:

'_geom_bond_publ_flag' value 'Y' changed to 'y' according to
/home/saulius/struct/CIF-dictionaries/cif_core.dic dictionary named
'cif_core.dic' version 2.4.1 from 2010-06-29 (13
times).

'_geom_angle_publ_flag' value 'Y' changed to 'y' according
to /home/saulius/struct/CIF-dictionaries/cif_core.dic dictionary
named 'cif_core.dic' version 2.4.1 from 2010-06-29 (10
times).

'_geom_torsion_publ_flag' value 'Y' changed to 'y' according
to /home/saulius/struct/CIF-dictionaries/cif_core.dic dictionary
named 'cif_core.dic' version 2.4.1 from 2010-06-29 (4 times).

Automatic conversion script
Id: cif_fix_values 1715 2011-07-08 13:25:40Z adriana 
;
_cod_original_cell_volume 3286.6(5)
_cod_original_sg_symbol_H-M 'P 21/c'
_cod_database_code 2013058
_cod_database_fobs_code 2013058

loop_
_symmetry_equiv_pos_as_xyz
'x, y, z'
'-x, y+1/2, -z+1/2'
'-x, -y, -z'
'x, -y-1/2, z-1/2'

loop_
_atom_site_label
_atom_site_fract_x
_atom_site_fract_y
_atom_site_fract_z
_atom_site_U_iso_or_equiv
_atom_site_adp_type
_atom_site_calc_flag
_atom_site_refinement_flags
_atom_site_occupancy
_atom_site_disorder_assembly
_atom_site_disorder_group
_atom_site_type_symbol
O1 0.1939(2) 0.58563(6) 0.34456(13) 0.0772(5) Uani d . 1 . . O
N1 0.2538(2) 0.59936(6) 0.17773(15) 0.0658(5) Uani d . 1 . . N
N2 0.2615(3) 0.66820(9) 0.5166(2) 0.1020(8) Uani d . 1 . . N
C5 0.3201(3) 0.62526(8) 0.11599(19) 0.0635(6) Uani d . 1 . . C
C4 0.3949(3) 0.66211(8) 0.15891(19) 0.0654(6) Uani d . 1 . . C
H4 0.4474 0.6781 0.1161 0.078 Uiso calc R 1 . . H
C3 0.3926(3) 0.67551(7) 0.26572(18) 0.0618(6) Uani d . 1 . . C
C2 0.3139(3) 0.64966(8) 0.32625(18) 0.0620(6) Uani d . 1 . . C
C1 0.2537(3) 0.61100(8) 0.2793(2) 0.0671(6) Uani d . 1 . . C
C12 0.3048(3) 0.61208(8) -0.0013(2) 0.0699(7) Uani d . 1 . . C
C13 0.2829(4) 0.56997(10) -0.0280(3) 0.1040(11) Uani d . 1 . . C
H13 0.2809 0.5505 0.0274 0.125 Uiso calc R 1 . . H
C14 0.2640(5) 0.55688(12) -0.1376(3) 0.1271(14) Uani d . 1 . . C
H14 0.2483 0.5287 -0.1552 0.152 Uiso calc R 1 . . H
C15 0.2683(4) 0.58474(12) -0.2184(3) 0.1067(11) Uani d . 1 . . C
H15 0.2567 0.5756 -0.2913 0.128 Uiso calc R 1 . . H
C16 0.2894(4) 0.62594(11) -0.1939(2) 0.0955(9) Uani d . 1 . . C
H16 0.2913 0.6450 -0.2502 0.115 Uiso calc R 1 . . H
C17 0.3082(3) 0.63993(9) -0.0849(2) 0.0845(8) Uani d . 1 . . C
H17 0.3231 0.6682 -0.0687 0.101 Uiso calc R 1 . . H
C6 0.4711(3) 0.71525(8) 0.3104(2) 0.0661(6) Uani d . 1 . . C
C7 0.4688(3) 0.74935(9) 0.2401(2) 0.0777(7) Uani d . 1 . . C
H7 0.4165 0.7471 0.1649 0.093 Uiso calc R 1 . . H
C8 0.5428(4) 0.78623(9) 0.2804(3) 0.0977(9) Uani d . 1 . . C
H8 0.5378 0.8089 0.2327 0.117 Uiso calc R 1 . . H
C9 0.6245(4) 0.78994(11) 0.3910(3) 0.1037(11) Uani d . 1 . . C
H9 0.6756 0.8148 0.4180 0.124 Uiso calc R 1 . . H
C10 0.6294(4) 0.75651(11) 0.4607(3) 0.0951(9) Uani d . 1 . . C
H10 0.6842 0.7589 0.5354 0.114 Uiso calc R 1 . . H
C11 0.5539(3) 0.71906(9) 0.4220(2) 0.0767(7) Uani d . 1 . . C
H11 0.5587 0.6966 0.4704 0.092 Uiso calc R 1 . . H
C18 0.2879(3) 0.66047(8) 0.4330(2) 0.0733(7) Uani d . 1 . . C
C19 0.1502(4) 0.54315(9) 0.3048(2) 0.0907(9) Uani d . 1 . . C
H19A 0.2384 0.5303 0.2808 0.109 Uiso calc R 1 . . H
H19B 0.0558 0.5437 0.2422 0.109 Uiso calc R 1 . . H
C20 0.1154(4) 0.51930(11) 0.3981(3) 0.1182(12) Uani d . 1 . . C
H20A 0.0866 0.4912 0.3745 0.177 Uiso calc R 1 . . H
H20B 0.0275 0.5322 0.4209 0.177 Uiso calc R 1 . . H
H20C 0.2095 0.5190 0.4596 0.177 Uiso calc R 1 . . H
O1' -0.2988(3) 0.56023(7) 0.10045(15) 0.1171(8) Uani d . 1 . . O
N1' -0.1940(3) 0.62550(8) 0.15259(17) 0.0803(6) Uani d . 1 . . N
N2' -0.4032(5) 0.50945(9) 0.3087(3) 0.1307(12) Uani d . 1 . . N
C5' -0.1502(3) 0.65433(8) 0.2340(2) 0.0691(7) Uani d . 1 . . C
C4' -0.1670(3) 0.64747(8) 0.34133(18) 0.0637(6) Uani d . 1 . . C
H4' -0.1316 0.6675 0.3963 0.076 Uiso calc R 1 . . H
C3' -0.2364(3) 0.61067(8) 0.36673(19) 0.0665(6) Uani d . 1 . . C
C2' -0.2828(3) 0.58145(8) 0.2830(2) 0.0712(7) Uani d . 1 . . C
C1' -0.2553(4) 0.59074(9) 0.1773(2) 0.0800(8) Uani d . 1 . . C
C12' -0.0802(3) 0.69343(10) 0.2029(2) 0.0812(8) Uani d . 1 . . C
C13' -0.0138(3) 0.69466(11) 0.1115(2) 0.0964(10) Uani d . 1 . . C
H13' -0.0119 0.6707 0.0695 0.116 Uiso calc R 1 . . H
C14' 0.0503(4) 0.73208(16) 0.0823(3) 0.1172(14) Uani d . 1 . . C
H14' 0.0945 0.7329 0.0210 0.141 Uiso calc R 1 . . H
C15' 0.0482(5) 0.76665(17) 0.1427(4) 0.1304(16) Uani d . 1 . . C
H15' 0.0936 0.7911 0.1240 0.156 Uiso calc R 1 . . H
C16' -0.0205(4) 0.76648(12) 0.2323(3) 0.1214(12) Uani d . 1 . . C
H16' -0.0239 0.7909 0.2724 0.146 Uiso calc R 1 . . H
C17' -0.0844(4) 0.72980(11) 0.2620(3) 0.0981(10) Uani d . 1 . . C
H17' -0.1306 0.7296 0.3224 0.118 Uiso calc R 1 . . H
C6' -0.2578(3) 0.60465(8) 0.48118(19) 0.0658(6) Uani d . 1 . . C
C7' -0.1416(4) 0.61815(10) 0.5716(2) 0.0905(9) Uani d . 1 . . C
H7' -0.0460 0.6294 0.5614 0.109 Uiso calc R 1 . . H
C8' -0.1649(5) 0.61528(12) 0.6782(2) 0.1117(11) Uani d . 1 . . C
H8' -0.0847 0.6243 0.7391 0.134 Uiso calc R 1 . . H
C9' -0.3065(5) 0.59906(13) 0.6938(3) 0.1171(12) Uani d . 1 . . C
H9' -0.3237 0.5979 0.7650 0.141 Uiso calc R 1 . . H
C10' -0.4208(4) 0.58478(11) 0.6053(3) 0.0985(10) Uani d . 1 . . C
H10' -0.5151 0.5731 0.6164 0.118 Uiso calc R 1 . . H
C11' -0.3993(3) 0.58738(8) 0.4978(2) 0.0761(7) Uani d . 1 . . C
H11' -0.4790 0.5776 0.4375 0.091 Uiso calc R 1 . . H
C18' -0.3499(4) 0.54104(10) 0.2971(2) 0.0876(9) Uani d . 1 . . C
C19' -0.2779(7) 0.56690(14) -0.0093(2) 0.1470(18) Uani d . 1 . . C
H19C -0.3648 0.5534 -0.0635 0.176 Uiso calc R 1 A 1 H
H19D -0.2821 0.5966 -0.0254 0.176 Uiso calc R 1 A 1 H
C20' -0.1362(8) 0.5514(3) -0.0174(6) 0.115(4) Uani d P 0.594(14) B 1 C
H20D -0.1239 0.5560 -0.0914 0.172 Uiso calc R 1 B 1 H
H20E -0.1327 0.5220 -0.0020 0.172 Uiso calc R 1 B 1 H
H20F -0.0502 0.5652 0.0355 0.172 Uiso calc R 1 B 1 H
C20A -0.253(2) 0.5315(3) -0.0682(6) 0.121(6) Uani d P 0.398(14) B 2 C

loop_
_atom_site_aniso_label
_atom_site_aniso_U_11
_atom_site_aniso_U_22
_atom_site_aniso_U_33
_atom_site_aniso_U_12
_atom_site_aniso_U_13
_atom_site_aniso_U_23
O1 0.0847(12) 0.0807(13) 0.0688(10) -0.0031(10) 0.0239(9) 0.0025(9)
N1 0.0680(13) 0.0641(13) 0.0681(12) 0.0051(10) 0.0221(10) 0.0025(9)
N2 0.115(2) 0.118(2) 0.0816(16) 0.0118(16) 0.0404(15) -0.0156(14)
C5 0.0625(14) 0.0642(16) 0.0679(14) 0.0065(12) 0.0237(11) -0.0053(12)
C4 0.0667(15) 0.0604(16) 0.0711(14) 0.0038(12) 0.0210(11) -0.0058(11)
C3 0.0497(13) 0.0680(16) 0.0620(13) 0.0127(11) 0.0030(10) -0.0019(11)
C2 0.0558(13) 0.0683(16) 0.0593(13) 0.0091(12) 0.0099(11) -0.0039(11)
C1 0.0643(15) 0.0694(17) 0.0700(15) 0.0082(12) 0.0214(12) 0.0057(13)
C12 0.0717(16) 0.0690(18) 0.0735(15) -0.0069(13) 0.0267(12) -0.0062(12)
C13 0.156(3) 0.070(2) 0.102(2) -0.0176(19) 0.064(2) -0.0220(16)
C14 0.192(4) 0.100(3) 0.111(3) -0.025(3) 0.077(3) -0.037(2)
C15 0.127(3) 0.117(3) 0.087(2) -0.030(2) 0.0483(19) -0.034(2)
C16 0.107(2) 0.114(3) 0.0711(17) -0.018(2) 0.0315(16) -0.0064(16)
C17 0.095(2) 0.087(2) 0.0734(17) -0.0111(16) 0.0234(15) -0.0029(14)
C6 0.0531(13) 0.0650(16) 0.0740(15) 0.0023(11) 0.0040(11) -0.0109(12)
C7 0.0656(16) 0.0698(18) 0.0916(18) 0.0064(13) 0.0080(13) -0.0056(14)
C8 0.090(2) 0.072(2) 0.125(3) -0.0042(17) 0.0155(19) -0.0116(18)
C9 0.084(2) 0.074(2) 0.143(3) -0.0033(16) 0.011(2) -0.031(2)
C10 0.0752(19) 0.098(2) 0.108(2) -0.0111(18) 0.0158(17) -0.032(2)
C11 0.0618(15) 0.0769(19) 0.0846(17) -0.0012(13) 0.0057(12) -0.0107(14)
C18 0.0632(15) 0.0790(19) 0.0746(16) 0.0064(13) 0.0117(12) -0.0028(13)
C19 0.108(2) 0.080(2) 0.0867(19) -0.0119(17) 0.0282(17) 0.0094(15)
C20 0.114(3) 0.115(3) 0.130(3) -0.014(2) 0.038(2) 0.031(2)
O1' 0.196(2) 0.0919(15) 0.0623(11) 0.0314(15) 0.0300(13) 0.0068(10)
N1' 0.0919(17) 0.0814(17) 0.0740(14) 0.0268(13) 0.0329(12) 0.0229(12)
N2' 0.205(4) 0.0679(19) 0.133(2) -0.011(2) 0.069(2) 0.0029(16)
C5' 0.0556(14) 0.0761(18) 0.0764(16) 0.0207(12) 0.0183(12) 0.0215(14)
C4' 0.0619(14) 0.0678(16) 0.0610(13) 0.0128(12) 0.0147(11) 0.0130(11)
C3' 0.0698(15) 0.0646(16) 0.0676(14) 0.0100(12) 0.0215(12) 0.0097(12)
C2' 0.0815(18) 0.0603(16) 0.0734(16) 0.0149(13) 0.0222(13) 0.0104(13)
C1' 0.107(2) 0.073(2) 0.0589(15) 0.0244(16) 0.0190(14) 0.0078(13)
C12' 0.0678(17) 0.094(2) 0.0836(18) 0.0135(15) 0.0227(14) 0.0353(16)
C13' 0.0599(16) 0.139(3) 0.095(2) 0.0294(17) 0.0270(14) 0.0531(19)
C14' 0.071(2) 0.165(4) 0.116(3) 0.011(2) 0.025(2) 0.072(3)
C15' 0.083(2) 0.159(4) 0.145(4) -0.018(3) 0.019(2) 0.072(3)
C16' 0.109(3) 0.106(3) 0.152(3) -0.015(2) 0.037(2) 0.039(2)
C17' 0.079(2) 0.097(2) 0.119(2) -0.0022(17) 0.0242(17) 0.035(2)
C6' 0.0674(15) 0.0678(16) 0.0631(13) 0.0099(12) 0.0183(11) 0.0137(12)
C7' 0.095(2) 0.102(2) 0.0706(17) -0.0126(17) 0.0140(15) 0.0032(15)
C8' 0.123(3) 0.139(3) 0.0633(18) -0.002(2) 0.0039(18) 0.0009(17)
C9' 0.131(3) 0.156(4) 0.072(2) 0.013(3) 0.041(2) 0.022(2)
C10' 0.097(2) 0.120(3) 0.091(2) 0.019(2) 0.0484(19) 0.0304(19)
C11' 0.0662(16) 0.0818(18) 0.0839(17) 0.0073(13) 0.0254(13) 0.0114(14)
C18' 0.122(3) 0.064(2) 0.0764(17) 0.0178(18) 0.0244(17) 0.0103(14)
C19' 0.237(6) 0.142(4) 0.064(2) 0.077(3) 0.040(3) 0.013(2)
C20' 0.082(5) 0.191(8) 0.075(5) 0.030(5) 0.028(3) 0.033(5)
C20A 0.190(14) 0.085(7) 0.060(5) 0.046(7) -0.019(6) -0.004(4)

loop_
_atom_type_symbol
_atom_type_description
_atom_type_scat_dispersion_real
_atom_type_scat_dispersion_imag
_atom_type_scat_source
C C 0.0033 0.0016 'International Tables Vol C Tables 4.2.6.8 and 6.1.1.4'
H H 0.0000 0.0000 'International Tables Vol C Tables 4.2.6.8 and 6.1.1.4'
N N 0.0061 0.0033 'International Tables Vol C Tables 4.2.6.8 and 6.1.1.4'
O O 0.0106 0.0060 'International Tables Vol C Tables 4.2.6.8 and 6.1.1.4'

loop_
_geom_angle_atom_site_label_1
_geom_angle_atom_site_label_2
_geom_angle_atom_site_label_3
_geom_angle
_geom_angle_publ_flag
C1 O1 C19 117.81(19) y
C1 N1 C5 118.1(2) y
N1 C5 C4 121.8(2) ?
N1 C5 C12 115.7(2) ?
C4 C5 C12 122.5(2) ?
C5 C4 C3 120.8(2) ?
C5 C4 H4 119.6 ?
C3 C4 H4 119.6 ?
C4 C3 C2 116.7(2) ?
C4 C3 C6 120.4(2) ?
C2 C3 C6 122.9(2) ?
C3 C2 C1 118.3(2) ?
C3 C2 C18 123.9(2) ?
C1 C2 C18 117.8(2) ?
N1 C1 O1 120.0(2) ?
N1 C1 C2 123.9(2) y
O1 C1 C2 116.1(2) ?
C17 C12 C13 118.6(2) ?
C17 C12 C5 122.6(2) ?
C13 C12 C5 118.8(2) ?
C14 C13 C12 120.0(3) ?
C14 C13 H13 120.0 ?
C12 C13 H13 120.0 ?
C15 C14 C13 120.5(3) ?
C15 C14 H14 119.8 ?
C13 C14 H14 119.8 ?
C14 C15 C16 120.3(3) ?
C14 C15 H15 119.9 ?
C16 C15 H15 119.9 ?
C15 C16 C17 120.4(3) ?
C15 C16 H16 119.8 ?
C17 C16 H16 119.8 ?
C12 C17 C16 120.2(3) ?
C12 C17 H17 119.9 ?
C16 C17 H17 119.9 ?
C11 C6 C7 118.4(2) ?
C11 C6 C3 121.1(2) ?
C7 C6 C3 120.4(2) ?
C8 C7 C6 120.9(3) ?
C8 C7 H7 119.6 ?
C6 C7 H7 119.6 ?
C7 C8 C9 120.5(3) ?
C7 C8 H8 119.7 ?
C9 C8 H8 119.7 ?
C10 C9 C8 119.2(3) ?
C10 C9 H9 120.4 ?
C8 C9 H9 120.4 ?
C9 C10 C11 121.3(3) ?
C9 C10 H10 119.4 ?
C11 C10 H10 119.4 ?
C10 C11 C6 119.7(3) ?
C10 C11 H11 120.2 ?
C6 C11 H11 120.2 ?
N2 C18 C2 177.2(3) y
O1 C19 C20 107.6(2) y
O1 C19 H19A 110.2 ?
C20 C19 H19A 110.2 ?
O1 C19 H19B 110.2 ?
C20 C19 H19B 110.2 ?
H19A C19 H19B 108.5 ?
C19 C20 H20A 109.5 ?
C19 C20 H20B 109.5 ?
H20A C20 H20B 109.5 ?
C19 C20 H20C 109.5 ?
H20A C20 H20C 109.5 ?
H20B C20 H20C 109.5 ?
C1' O1' C19' 119.0(3) y
C1' N1' C5' 117.6(2) y
N1' C5' C4' 122.1(2) ?
N1' C5' C12' 116.1(2) ?
C4' C5' C12' 121.8(3) ?
C3' C4' C5' 120.2(2) ?
C3' C4' H4' 119.9 ?
C5' C4' H4' 119.9 ?
C2' C3' C4' 117.6(2) ?
C2' C3' C6' 123.2(2) ?
C4' C3' C6' 119.1(2) ?
C3' C2' C1' 117.9(2) ?
C3' C2' C18' 124.4(2) ?
C1' C2' C18' 117.6(2) ?
N1' C1' O1' 120.7(2) ?
N1' C1' C2' 124.6(3) y
O1' C1' C2' 114.8(3) ?
C17' C12' C13' 118.6(3) ?
C17' C12' C5' 120.7(3) ?
C13' C12' C5' 120.7(3) ?
C12' C13' C14' 120.0(4) ?
C12' C13' H13' 120.0 ?
C14' C13' H13' 120.0 ?
C15' C14' C13' 120.1(4) ?
C15' C14' H14' 119.9 ?
C13' C14' H14' 119.9 ?
C14' C15' C16' 121.0(4) ?
C14' C15' H15' 119.5 ?
C16' C15' H15' 119.5 ?
C15' C16' C17' 119.6(4) ?
C15' C16' H16' 120.2 ?
C17' C16' H16' 120.2 ?
C12' C17' C16' 120.7(3) ?
C12' C17' H17' 119.6 ?
C16' C17' H17' 119.6 ?
C7' C6' C11' 119.0(2) ?
C7' C6' C3' 120.1(2) ?
C11' C6' C3' 120.8(2) ?
C6' C7' C8' 120.7(3) ?
C6' C7' H7' 119.6 ?
C8' C7' H7' 119.6 ?
C9' C8' C7' 120.0(3) ?
C9' C8' H8' 120.0 ?
C7' C8' H8' 120.0 ?
C10' C9' C8' 119.8(3) ?
C10' C9' H9' 120.1 ?
C8' C9' H9' 120.1 ?
C9' C10' C11' 120.9(3) ?
C9' C10' H10' 119.5 ?
C11' C10' H10' 119.5 ?
C10' C11' C6' 119.6(3) ?
C10' C11' H11' 120.2 ?
C6' C11' H11' 120.2 ?
N2' C18' C2' 179.5(3) y
C20' C19' C20A 52.8(5) ?
C20' C19' O1' 110.3(4) y
C20A C19' O1' 116.7(5) ?
C20' C19' H19C 109.6 ?
C20A C19' H19C 57.9 ?
O1' C19' H19C 109.6 ?
C20' C19' H19D 109.6 ?
C20A C19' H19D 133.7 ?
O1' C19' H19D 109.6 ?
H19C C19' H19D 108.1 ?
C19' C20' H20D 109.5 ?
C19' C20' H20E 109.5 ?
H20D C20' H20E 109.5 ?
C19' C20' H20F 109.5 ?
H20D C20' H20F 109.5 ?
H20E C20' H20F 109.5 ?

loop_
_geom_bond_atom_site_label_1
_geom_bond_atom_site_label_2
_geom_bond_site_symmetry_2
_geom_bond_distance
_geom_bond_publ_flag
O1 C1 . 1.336(3) y
O1 C19 . 1.463(3) y
N1 C1 . 1.313(3) y
N1 C5 . 1.346(3) ?
N2 C18 . 1.142(3) y
C5 C4 . 1.384(3) ?
C5 C12 . 1.488(3) ?
C4 C3 . 1.396(3) ?
C4 H4 . 0.9300 ?
C3 C2 . 1.398(3) ?
C3 C6 . 1.480(3) ?
C2 C1 . 1.409(3) ?
C2 C18 . 1.437(3) y
C12 C17 . 1.372(3) ?
C12 C13 . 1.390(4) ?
C13 C14 . 1.390(4) ?
C13 H13 . 0.9300 ?
C14 C15 . 1.349(5) ?
C14 H14 . 0.9300 ?
C15 C16 . 1.356(4) ?
C15 H15 . 0.9300 ?
C16 C17 . 1.393(4) ?
C16 H16 . 0.9300 ?
C17 H17 . 0.9300 ?
C6 C11 . 1.393(3) ?
C6 C7 . 1.394(4) ?
C7 C8 . 1.374(4) ?
C7 H7 . 0.9300 ?
C8 C9 . 1.379(4) ?
C8 H8 . 0.9300 ?
C9 C10 . 1.369(4) ?
C9 H9 . 0.9300 ?
C10 C11 . 1.389(4) ?
C10 H10 . 0.9300 ?
C11 H11 . 0.9300 ?
C19 C20 . 1.477(4) y
C19 H19A . 0.9700 ?
C19 H19B . 0.9700 ?
C20 H20A . 0.9600 ?
C20 H20B . 0.9600 ?
C20 H20C . 0.9600 ?
O1' C1' . 1.350(3) y
O1' C19' . 1.431(4) y
N1' C1' . 1.299(3) y
N1' C5' . 1.349(3) ?
N2' C18' . 1.133(4) y
C5' C4' . 1.391(3) ?
C5' C12' . 1.480(4) ?
C4' C3' . 1.391(3) ?
C4' H4' . 0.9300 ?
C3' C2' . 1.380(3) ?
C3' C6' . 1.487(3) ?
C2' C1' . 1.418(3) ?
C2' C18' . 1.444(4) y
C12' C17' . 1.381(4) ?
C12' C13' . 1.390(4) ?
C13' C14' . 1.402(5) ?
C13' H13' . 0.9300 ?
C14' C15' . 1.339(5) ?
C14' H14' . 0.9300 ?
C15' C16' . 1.379(5) ?
C15' H15' . 0.9300 ?
C16' C17' . 1.384(4) ?
C16' H16' . 0.9300 ?
C17' H17' . 0.9300 ?
C6' C7' . 1.368(4) ?
C6' C11' . 1.392(3) ?
C7' C8' . 1.388(4) ?
C7' H7' . 0.9300 ?
C8' C9' . 1.376(5) ?
C8' H8' . 0.9300 ?
C9' C10' . 1.354(5) ?
C9' H9' . 0.9300 ?
C10' C11' . 1.391(3) ?
C10' H10' . 0.9300 ?
C11' H11' . 0.9300 ?
C19' C20' . 1.337(6) y
C19' C20A . 1.394(8) y
C19' H19C . 0.9700 ?
C19' H19D . 0.9700 ?
C20' H20D . 0.9600 ?
C20' H20E . 0.9600 ?
C20' H20F . 0.9600 ?

loop_
_geom_hbond_atom_site_label_D
_geom_hbond_atom_site_label_H
_geom_hbond_atom_site_label_A
_geom_hbond_site_symmetry_A
_geom_hbond_distance_DH
_geom_hbond_distance_HA
_geom_hbond_distance_DA
_geom_hbond_angle_DHA
C19' H19D N1' . 0.97 2.34 2.709(5) 102
C15' H15' N2 4_575 0.93 2.55 3.399(4) 153

loop_
_geom_torsion_atom_site_label_1
_geom_torsion_atom_site_label_2
_geom_torsion_atom_site_label_3
_geom_torsion_atom_site_label_4
_geom_torsion
_geom_torsion_publ_flag
C1 N1 C5 C4 3.7(3) ?
C1 N1 C5 C12 -175.2(2) ?
N1 C5 C4 C3 -5.3(4) ?
C12 C5 C4 C3 173.4(2) ?
C5 C4 C3 C2 1.0(3) ?
C5 C4 C3 C6 -179.2(2) ?
C4 C3 C2 C1 4.6(3) ?
C6 C3 C2 C1 -175.3(2) ?
C4 C3 C2 C18 -174.3(2) ?
C6 C3 C2 C18 5.9(4) ?
C5 N1 C1 O1 -177.8(2) ?
C5 N1 C1 C2 2.3(3) ?
C19 O1 C1 N1 8.1(3) ?
C19 O1 C1 C2 -172.0(2) ?
C3 C2 C1 N1 -6.5(4) ?
C18 C2 C1 N1 172.4(2) ?
C3 C2 C1 O1 173.6(2) ?
C18 C2 C1 O1 -7.5(3) ?
N1 C5 C12 C17 154.8(2) y
C4 C5 C12 C17 -24.0(4) ?
N1 C5 C12 C13 -23.8(4) ?
C4 C5 C12 C13 157.3(3) ?
C17 C12 C13 C14 -0.4(5) ?
C5 C12 C13 C14 178.3(3) ?
C12 C13 C14 C15 0.7(6) ?
C13 C14 C15 C16 -0.7(6) ?
C14 C15 C16 C17 0.6(5) ?
C13 C12 C17 C16 0.2(4) ?
C5 C12 C17 C16 -178.4(3) ?
C15 C16 C17 C12 -0.3(5) ?
C4 C3 C6 C11 -142.1(2) y
C2 C3 C6 C11 37.8(3) ?
C4 C3 C6 C7 35.5(3) ?
C2 C3 C6 C7 -144.7(2) ?
C11 C6 C7 C8 -1.7(4) ?
C3 C6 C7 C8 -179.3(2) ?
C6 C7 C8 C9 1.6(4) ?
C7 C8 C9 C10 -0.8(5) ?
C8 C9 C10 C11 0.1(5) ?
C9 C10 C11 C6 -0.2(4) ?
C7 C6 C11 C10 1.0(4) ?
C3 C6 C11 C10 178.6(2) ?
C1 O1 C19 C20 170.1(2) ?
C1' N1' C5' C4' 0.9(4) ?
C1' N1' C5' C12' 179.7(2) ?
N1' C5' C4' C3' -2.6(3) ?
C12' C5' C4' C3' 178.7(2) ?
C5' C4' C3' C2' 1.7(3) ?
C5' C4' C3' C6' -178.0(2) ?
C4' C3' C2' C1' 0.6(4) ?
C6' C3' C2' C1' -179.7(2) ?
C4' C3' C2' C18' 177.2(2) ?
C6' C3' C2' C18' -3.2(4) ?
C5' N1' C1' O1' -178.8(2) ?
C5' N1' C1' C2' 1.5(4) ?
C19' O1' C1' N1' -0.6(4) ?
C19' O1' C1' C2' 179.1(3) ?
C3' C2' C1' N1' -2.3(4) ?
C18' C2' C1' N1' -179.1(3) ?
C3' C2' C1' O1' 177.9(2) ?
C18' C2' C1' O1' 1.1(4) ?
N1' C5' C12' C17' 156.8(3) y
C4' C5' C12' C17' -24.4(4) ?
N1' C5' C12' C13' -21.0(4) ?
C4' C5' C12' C13' 157.8(2) ?
C17' C12' C13' C14' 1.4(4) ?
C5' C12' C13' C14' 179.3(3) ?
C12' C13' C14' C15' 0.2(5) ?
C13' C14' C15' C16' -1.7(6) ?
C14' C15' C16' C17' 1.7(6) ?
C13' C12' C17' C16' -1.4(5) ?
C5' C12' C17' C16' -179.3(3) ?
C15' C16' C17' C12' -0.1(5) ?
C2' C3' C6' C7' 141.8(3) ?
C4' C3' C6' C7' -38.6(3) ?
C2' C3' C6' C11' -41.7(4) y
C4' C3' C6' C11' 137.9(3) ?
C11' C6' C7' C8' -0.9(4) ?
C3' C6' C7' C8' 175.6(3) ?
C6' C7' C8' C9' -0.5(5) ?
C7' C8' C9' C10' 2.0(6) ?
C8' C9' C10' C11' -1.9(6) ?
C9' C10' C11' C6' 0.4(5) ?
C7' C6' C11' C10' 1.0(4) ?
C3' C6' C11' C10' -175.6(2) ?
C1' O1' C19' C20' 94.1(6) ?
C1' O1' C19' C20A 151.7(9) ?
